data_2007572
loop_
_publ_author_name
'Doi, Mitsunobu'
'Kinoshita, Kazue'
'Asano, Akiko'
'Yoneda, Ryuji'
'Kurihara, Takushi'
'Ishida, Toshimasa'

_publ_section_title
;
 <i>N</i>-Benzyl-<i>N</i>-(<i>tert</i>-butyloxycarbonyl)glycine, an
 <i>N</i>-Substituted Glycine (Peptoid) Monomer
;
_journal_issue 8
_journal_name_full 'Acta Crystallographica Section C'
_journal_page_first 1164
_journal_page_last 1165
_journal_paper_doi 10.1107/S0108270198002741
_journal_volume 54
_journal_year 1998
_chemical_formula_sum 'C14 H19 N O4'
_chemical_formula_weight 265.30
_chemical_name_common pptphe
_chemical_name_systematic
;
  N-tert-butyloxycarbonyl-N-benzylglycine
;
_space_group_IT_number 14
_symmetry_cell_setting monoclinic
_symmetry_space_group_name_Hall '-P 2yab'
_symmetry_space_group_name_H-M 'P 1 21/a 1'
_audit_creation_method SHELXL
_cell_angle_alpha 90.00
_cell_angle_beta 110.499(8)
_cell_angle_gamma 90.00
_cell_formula_units_Z 4
_cell_length_a 13.323(2)
_cell_length_b 7.8005(9)
_cell_length_c 15.324(2)
_cell_measurement_reflns_used 20
_cell_measurement_temperature 293(2)
_cell_measurement_theta_max 20.03
_cell_measurement_theta_min 19.80
_cell_volume 1491.7(4)
_computing_cell_refinement 'MSC/AFC Diffractometer Control Software'
_computing_data_collection
;
MSC/AFC Diffractometer Control Software
(Molecular Structure Corporation, 1991)
;
_computing_data_reduction 'MSC/AFC Diffractometer Control Software'
_computing_molecular_graphics 'ORTEPIII (Burnett & Johnson, 1996)'
_computing_publication_material 'PARST (Nardelli, 1983)'
_computing_structure_refinement 'SHELXL93 (Sheldrick, 1993)'
_computing_structure_solution 'SHELXS86 (Sheldrick, 1985)'
_diffrn_ambient_temperature 293(2)
_diffrn_measurement_device 'Rigaku AFC5R'
_diffrn_measurement_method 2\q-\w
_diffrn_radiation_monochromator graphite
_diffrn_radiation_source 'RU2 Rigaku Denki rotating Cu anode'
_diffrn_radiation_type 'Cu K\a'
_diffrn_radiation_wavelength 1.54180
_diffrn_reflns_av_R_equivalents 0.018
_diffrn_reflns_av_sigmaI/netI 0.0164
_diffrn_reflns_limit_h_max 15
_diffrn_reflns_limit_h_min 0
_diffrn_reflns_limit_k_max 0
_diffrn_reflns_limit_k_min -9
_diffrn_reflns_limit_l_max 16
_diffrn_reflns_limit_l_min -17
_diffrn_reflns_number 2533
_diffrn_reflns_theta_max 63.18
_diffrn_reflns_theta_min 3.08
_diffrn_standards_decay_% -0.7
_diffrn_standards_interval_count 100
_diffrn_standards_number 3
_exptl_absorpt_coefficient_mu 0.713
_exptl_absorpt_correction_type none
_exptl_crystal_colour clear
_exptl_crystal_density_diffrn 1.181
_exptl_crystal_density_method 'not measured'
_exptl_crystal_description Block
_exptl_crystal_F_000 568
_exptl_crystal_size_max 0.6
_exptl_crystal_size_mid 0.4
_exptl_crystal_size_min 0.1
_refine_diff_density_max 0.281
_refine_diff_density_min -0.458
_refine_ls_extinction_coef 0.0038(8)
_refine_ls_extinction_method SHELXL93
_refine_ls_goodness_of_fit_all 1.167
_refine_ls_goodness_of_fit_obs 1.176
_refine_ls_hydrogen_treatment 'H atoms constrained'
_refine_ls_matrix_type full
_refine_ls_number_parameters 176
_refine_ls_number_reflns 2365
_refine_ls_number_restraints 0
_refine_ls_restrained_S_all 1.609
_refine_ls_restrained_S_obs 1.176
_refine_ls_R_factor_all 0.095
_refine_ls_R_factor_obs .068
_refine_ls_shift/esd_max 0.000
_refine_ls_shift/esd_mean 0.000
_refine_ls_structure_factor_coef Fsqd
_refine_ls_weighting_details 'w = 1/[\s^2^(Fo^2^)+(0.1062P)^2^+0.6150P] where P = (Fo^2^+2Fc^2^)/3'
_refine_ls_weighting_scheme calc
_refine_ls_wR_factor_all 0.288
_refine_ls_wR_factor_obs .183
_reflns_number_observed 1783
_reflns_number_total 2413
_reflns_observed_criterion >2sigma(I)
_cod_data_source_file sx1067.cif
_cod_data_source_block sx1067
_cod_depositor_comments
;
The following automatic conversions were performed:

'_refine_ls_weighting_scheme' value 'calc w =
1/[\s^2^(Fo^2^)+(0.1062P)^2^+0.6150P] where P = (Fo^2^+2Fc^2^)/3' was
changed to 'calc'. New tag '_refine_ls_weighting_details' was
created. The value of the new tag was set to 'w =
1/[\s^2^(Fo^2^)+(0.1062P)^2^+0.6150P] where P = (Fo^2^+2Fc^2^)/3'.

Automatic conversion script
Id: cif_fix_values 3143 2015-03-26 13:38:13Z robertas 
;
_cod_original_cell_volume 1491.7(3)
_cod_original_sg_symbol_H-M 'P 21/a'
_cod_database_code 2007572

loop_
_symmetry_equiv_pos_as_xyz
'x, y, z'
'-x+1/2, y+1/2, -z'
'-x, -y, -z'
'x-1/2, -y-1/2, z'

loop_
_atom_site_aniso_label
_atom_site_aniso_U_11
_atom_site_aniso_U_22
_atom_site_aniso_U_33
_atom_site_aniso_U_12
_atom_site_aniso_U_13
_atom_site_aniso_U_23
C1BT .077(2) .148(4) .059(2) -.015(2) .018(2) -.003(2)
C2BT .085(3) .185(6) .079(3) -.015(3) .001(2) -.007(3)
C3BT .128(4) .208(7) .137(5) -.009(4) .044(3) -.103(5)
C4BT .124(4) .313(11) .106(4) -.049(5) .020(3) .084(5)
O5BT .0529(12) .0723(14) .0648(13) -.0002(10) .0144(10) -.0022(10)
C6BT .051(2) .0441(15) .070(2) .0038(12) .0176(14) .0020(13)
O6BT .0555(13) .0720(15) .090(2) .0032(10) .0286(11) -.0055(12)
N1 .0585(15) .0523(14) .064(2) .0135(11) .0122(11) -.0013(11)
C1B .078(2) .047(2) .071(2) .0083(14) .035(2) .0038(13)
C1G .055(2) .050(2) .061(2) .0045(12) .0237(13) .0012(13)
C1D1 .058(2) .077(2) .092(2) .000(2) .028(2) .008(2)
C1E1 .062(2) .118(4) .109(3) .027(2) .027(2) .023(3)
C1Z .098(3) .071(2) .118(3) .030(2) .044(3) .023(2)
C1E2 .089(3) .049(2) .131(3) .007(2) .029(2) .007(2)
C1D2 .066(2) .052(2) .103(3) .0014(15) .019(2) .000(2)
C1A .076(2) .046(2) .067(2) .0056(15) .005(2) -.0038(14)
C1 .052(2) .046(2) .054(2) .0002(13) .0137(12) -.0031(12)
O1 .0558(12) .0481(12) .0750(14) -.0039(9) .0101(10) .0020(10)
O1T .0537(12) .0545(13) .0861(15) -.0052(9) .0131(11) .0030(10)

loop_
_atom_site_label
_atom_site_fract_x
_atom_site_fract_y
_atom_site_fract_z
_atom_site_U_iso_or_equiv
_atom_site_thermal_displace_type
_atom_site_calc_flag
_atom_site_refinement_flags
_atom_site_occupancy
_atom_site_disorder_group
_atom_site_type_symbol
C1BT -.3527(3) .2545(7) .1078(3) .0962(14) Uani d . 1 . C
C2BT -.4734(3) .2557(8) .0695(3) .123(2) Uani d . 1 . C
H2B1 -.4980(3) .231(5) .0039(7) .185 Uiso calc R 1 . H
H2B2 -.4989(4) .3665(17) .079(3) .185 Uiso calc R 1 . H
H2B3 -.5001(3) .170(4) .101(2) .185 Uiso calc R 1 . H
C3BT -.3094(5) .0769(9) .1013(4) .158(3) Uani d . 1 . C
H3B1 -.327(4) .046(3) .0371(4) .237 Uiso calc R 1 . H
H3B2 -.341(3) -.0046(14) .131(3) .237 Uiso calc R 1 . H
H3B3 -.2331(7) .076(2) .132(3) .237 Uiso calc R 1 . H
C4BT -.3061(5) .3909(11) .0641(4) .187(4) Uani d . 1 . C
H4B1 -.334(5) .378(6) -.0025(5) .280 Uiso calc R 1 . H
H4B2 -.2295(7) .380(6) .086(4) .280 Uiso calc R 1 . H
H4B3 -.325(5) .5018(11) .081(4) .280 Uiso calc R 1 . H
O5BT -.33028(15) .2944(3) .20507(14) .0650(6) Uani d . 1 . O
C6BT -.2296(2) .3113(4) .2648(2) .0559(7) Uani d . 1 . C
O6BT -.1490(2) .2844(3) .2486(2) .0718(7) Uani d . 1 . O
N1 -.2297(2) .3619(3) .3488(2) .0609(7) Uani d . 1 . N
C1B -.3272(3) .3961(4) .3684(2) .0630(8) Uani d . 1 . C
H1B1 -.3106(3) .3920(4) .4353(2) .076 Uiso calc R 1 . H
H1B2 -.3787(3) .3060(4) .3407(2) .076 Uiso calc R 1 . H
C1G -.3781(2) .5670(4) .3325(2) .0541(7) Uani d . 1 . C
C1D1 -.4865(3) .5794(5) .2870(3) .0750(9) Uani d . 1 . C
H1D1 -.5289(3) .4814(5) .2759(3) .090 Uiso calc R 1 . H
C1E1 -.5334(3) .7392(6) .2573(3) .0969(14) Uani d . 1 . C
H1E1 -.6070(3) .7474(6) .2263(3) .116 Uiso calc R 1 . H
C1Z -.4710(4) .8843(5) .2737(3) .0940(13) Uani d . 1 . C
H1Z -.5022(4) .9909(5) .2544(3) .113 Uiso calc R 1 . H
C1E2 -.3648(3) .8713(5) .3178(3) .0919(12) Uani d . 1 . C
H1E2 -.3225(3) .9694(5) .3286(3) .110 Uiso calc R 1 . H
C1D2 -.3174(3) .7144(4) .3474(3) .0762(10) Uani d . 1 . C
H1D2 -.2436(3) .7080(4) .3777(3) .091 Uiso calc R 1 . H
C1A -.1257(3) .3781(4) .4218(2) .0685(9) Uani d . 1 . C
H1A1 -.1340(3) .4387(4) .4741(2) .082 Uiso calc R 1 . H
H1A2 -.0794(3) .4463(4) .3987(2) .082 Uiso calc R 1 . H
C1 -.0730(2) .2087(3) .4549(2) .0520(7) Uani d . 1 . C
O1 -.1213(2) .0728(2) .43854(15) .0631(6) Uani d . 1 . O
O1T .0275(2) .2229(3) .5051(2) .0678(7) Uani d . 1 . O
H1T .0521(2) .1281(3) .5236(2) .102 Uiso calc R 1 . H

loop_
_atom_type_symbol
_atom_type_description
_atom_type_scat_dispersion_real
_atom_type_scat_dispersion_imag
_atom_type_scat_source
C C 0.0181 0.0091 'International Tables Vol C Tables 4.2.6.8 and 6.1.1.4'
H H 0.0000 0.0000 'International Tables Vol C Tables 4.2.6.8 and 6.1.1.4'
N N 0.0311 0.0180 'International Tables Vol C Tables 4.2.6.8 and 6.1.1.4'
O O 0.0492 0.0322 'International Tables Vol C Tables 4.2.6.8 and 6.1.1.4'

loop_
_geom_angle_atom_site_label_1
_geom_angle_atom_site_label_2
_geom_angle_atom_site_label_3
_geom_angle
O5BT C1BT C4BT 109.8(4)
O5BT C1BT C2BT 101.9(3)
C4BT C1BT C2BT 111.9(5)
O5BT C1BT C3BT 108.5(4)
C4BT C1BT C3BT 113.1(5)
C2BT C1BT C3BT 111.0(4)
C6BT O5BT C1BT 121.4(3)
O6BT C6BT O5BT 126.4(3)
O6BT C6BT N1 123.3(3)
O5BT C6BT N1 110.3(2)
C6BT N1 C1A 116.2(3)
C6BT N1 C1B 123.4(3)
C1A N1 C1B 120.4(3)
N1 C1B C1G 114.0(2)
C1D1 C1G C1D2 118.6(3)
C1D1 C1G C1B 120.5(3)
C1D2 C1G C1B 120.9(3)
C1G C1D1 C1E1 120.0(3)
C1Z C1E1 C1D1 120.1(3)
C1E2 C1Z C1E1 119.6(3)
C1Z C1E2 C1D2 120.9(4)
C1E2 C1D2 C1G 120.7(3)
N1 C1A C1 113.1(2)
O1 C1 O1T 123.9(3)
O1 C1 C1A 123.1(3)
O1T C1 C1A 112.9(2)

loop_
_geom_bond_atom_site_label_1
_geom_bond_atom_site_label_2
_geom_bond_site_symmetry_2
_geom_bond_distance
_geom_bond_publ_flag
C1BT O5BT . 1.449(4) ?
C1BT C4BT . 1.502(7) ?
C1BT C2BT . 1.507(6) ?
C1BT C3BT . 1.517(8) ?
O5BT C6BT . 1.339(3) ?
C6BT O6BT . 1.203(3) ?
C6BT N1 . 1.347(4) ?
N1 C1A . 1.450(4) ?
N1 C1B . 1.456(4) ?
C1B C1G . 1.510(4) ?
C1G C1D1 . 1.369(4) ?
C1G C1D2 . 1.379(4) ?
C1D1 C1E1 . 1.398(5) ?
C1E1 C1Z . 1.374(6) ?
C1Z C1E2 . 1.341(6) ?
C1E2 C1D2 . 1.379(5) ?
C1A C1 . 1.499(4) ?
C1 O1 . 1.220(3) ?
C1 O1T . 1.294(3) ?

loop_
_geom_hbond_atom_site_label_D
_geom_hbond_atom_site_label_H
_geom_hbond_atom_site_label_A
_geom_hbond_site_symmetry_A
_geom_hbond_distance_DH
_geom_hbond_distance_HA
_geom_hbond_distance_DA
_geom_hbond_angle_DHA
_geom_hbond_publ_flag
O1T H1T O1 3_556 0.819(3) 1.807(3) 2.622(3) 172.82(17) no

loop_
_geom_torsion_atom_site_label_1
_geom_torsion_atom_site_label_2
_geom_torsion_atom_site_label_3
_geom_torsion_atom_site_label_4
_geom_torsion
_geom_torsion_publ_flag
C2BT C1BT O5BT C6BT -177.8(3) no
C3BT C1BT O5BT C6BT 64.9(4) no
C4BT C1BT O5BT C6BT -59.1(4) no
C1BT O5BT C6BT O6BT -5.7(3) no
C1BT O5BT C6BT N1 175.0(4) no
O5BT C6BT N1 C1B -1.3(3) no
O5BT C6BT N1 C1A 177.4(3) no
O6BT C6BT N1 C1B 179.4(3) no
O6BT C6BT N1 C1A -1.7(3) no
C6BT N1 C1B C1G -77.6(3) no
C1A N1 C1B C1G 103.6(3) no
C6BT N1 C1A C1 -71.2(3) no
C1B N1 C1A C1 107.5(3) no
N1 C1B C1G C1D1 135.3(3) no
N1 C1B C1G C1D2 -46.8(3) no
C1B C1G C1D1 C1E1 177.4(4) no
C1D2 C1G C1D1 C1E1 -0.3(4) no
C1B C1G C1D2 C1E2 -177.2(5) no
C1D1 C1G C1D2 C1E2 0.5(4) no
C1G C1D1 C1E1 C1Z 0.0(4) no
C1D1 C1E1 C1Z C1E2 0.5(4) no
C1E1 C1Z C1E2 C1D2 -0.3(4) no
C1Z C1E2 C1D2 C1G 0.0(4) no
N1 C1A C1 O1 -15.8(3) no
N1 C1A C1 O1T 166.5(3) no

loop_
_cod_related_entry_id
_cod_related_entry_database
_cod_related_entry_code
1 ChemSpider 8691217
